data_7204224
loop_
_publ_author_name
'Bond, Andrew D.'
'Benevelli, Francesca'
'Jones, William'

_publ_section_title
;
 Modification of the solid-state structure of
 bis(1-hydroxy-2(1H)-pyridinethiolato-S2,O)zinc(II): synthesis and
 characterisation of a molecular solid solution incorporating
 3-hydroxy-4-methyl-2(3H)-thiazolethione
;
_journal_coden_ASTM JMACEP
_journal_issue 2
_journal_name_full 'Journal of Materials Chemistry'
_journal_page_first 324
_journal_page_last 332
_journal_paper_doi 10.1039/b106734f
_journal_volume 12
_journal_year 2002
_chemical_formula_moiety
;
(C5 H4 N O S 1-)1.2, (C4 H4 N O S2 1-)0.8, (Zn 2+), (H2 O)
;
_chemical_formula_sum 'C9.2 H10 N2 O3 S2.8 Zn'
_chemical_formula_weight 351.73
_chemical_melting_point 484.5(5)
_chemical_name_common Zn(PT)1.2(MTT)0.8(H2O)
_chemical_name_systematic
; 
(1-hydroxy-2(1H)-pyridinethiolato-S2,O)
(3-hydroxy-4-methyl-2(3H)-thiazolethiolate-S2,O)zinc(II) hydrate 
;
_space_group_IT_number 19
_symmetry_cell_setting orthorhombic
_symmetry_space_group_name_Hall 'P 2ac 2ab'
_symmetry_space_group_name_H-M 'P 21 21 21'
_atom_sites_solution_hydrogens geom
_atom_sites_solution_primary direct
_atom_sites_solution_secondary difmap
_cell_angle_alpha 90.00
_cell_angle_beta 90.00
_cell_angle_gamma 90.00
_cell_formula_units_Z 4
_cell_length_a 7.1353(5)
_cell_length_b 11.6238(5)
_cell_length_c 15.9011(12)
_cell_measurement_reflns_used 5887
_cell_measurement_temperature 150(2)
_cell_measurement_theta_max 25.03
_cell_measurement_theta_min 2.91
_cell_volume 1318.83(15)
_computing_cell_refinement 'HKL Scalepack (Otwinowski & Minor 1997)'
_computing_data_collection 'Collect (Nonius B.V. 1998)'
_computing_data_reduction
;
HKL Denzo and Scalepack (Otwinowski & Minor 1997)
;
_computing_publication_material 'SHELXL-97 (Sheldrick 1997)'
_computing_structure_refinement 'SHELXL-97 (Sheldrick 1997)'
_computing_structure_solution 'SHELXS-97 (Sheldrick 1990)'
_diffrn_ambient_temperature 150(2)
_diffrn_measured_fraction_theta_full 0.998
_diffrn_measured_fraction_theta_max 0.998
_diffrn_measurement_device_type 'Nonius Kappa CCD'
_diffrn_measurement_method 'thin-slice \w and \f scans'
_diffrn_radiation_monochromator graphite
_diffrn_radiation_source 'fine-focus sealed tube'
_diffrn_radiation_type MoK\a
_diffrn_radiation_wavelength 0.71073
_diffrn_reflns_av_R_equivalents 0.0374
_diffrn_reflns_av_sigmaI/netI 0.0441
_diffrn_reflns_limit_h_max 8
_diffrn_reflns_limit_h_min -6
_diffrn_reflns_limit_k_max 13
_diffrn_reflns_limit_k_min -10
_diffrn_reflns_limit_l_max 18
_diffrn_reflns_limit_l_min -17
_diffrn_reflns_number 5887
_diffrn_reflns_theta_full 24.95
_diffrn_reflns_theta_max 24.95
_diffrn_reflns_theta_min 3.10
_diffrn_standards_number 0
_exptl_absorpt_coefficient_mu 2.305
_exptl_absorpt_correction_T_max 0.758
_exptl_absorpt_correction_T_min 0.700
_exptl_absorpt_correction_type multi-scan
_exptl_absorpt_process_details 'Sortav Blessing (1995)'
_exptl_crystal_colour colourless
_exptl_crystal_density_diffrn 1.771
_exptl_crystal_density_method 'not measured'
_exptl_crystal_description block
_exptl_crystal_F_000 712
_exptl_crystal_size_max 0.18
_exptl_crystal_size_mid 0.16
_exptl_crystal_size_min 0.12
_refine_diff_density_max 0.331
_refine_diff_density_min -0.359
_refine_diff_density_rms 0.055
_refine_ls_abs_structure_details 'Flack H D (1983), Acta Cryst. A39, 876-881'
_refine_ls_abs_structure_Flack 0.001(14)
_refine_ls_extinction_method none
_refine_ls_goodness_of_fit_ref 1.088
_refine_ls_hydrogen_treatment mixed
_refine_ls_matrix_type full
_refine_ls_number_parameters 227
_refine_ls_number_reflns 2313
_refine_ls_number_restraints 27
_refine_ls_restrained_S_all 1.114
_refine_ls_R_factor_all 0.0305
_refine_ls_R_factor_gt 0.0273
_refine_ls_shift/su_max 0.018
_refine_ls_shift/su_mean 0.002
_refine_ls_structure_factor_coef Fsqd
_refine_ls_weighting_details 'calc w=1/[\s^2^(Fo^2^)+0.4630P] where P=(Fo^2^+2Fc^2^)/3'
_refine_ls_weighting_scheme calc
_refine_ls_wR_factor_gt 0.0553
_refine_ls_wR_factor_ref 0.0566
_reflns_number_gt 2176
_reflns_number_total 2313
_reflns_threshold_expression >2sigma(I)
_cod_data_source_file b106734f.txt
_cod_data_source_block wj9916
_cod_depositor_comments
;
The following automatic conversions were performed:

'_chemical_melting_point' value '484-485' was changed to '484.5(5)' -
the average value was taken and precision was estimated.

Automatic conversion script
Id: cif_fix_values 1569 2011-02-09 13:29:24Z adriana 
;
_cod_original_sg_symbol_H-M P2(1)2(1)2(1)
_cod_original_formula_sum 'C9.20 H10 N2 O3 S2.80 Zn'
_cod_database_code 7204224

loop_
_symmetry_equiv_pos_as_xyz
'x, y, z'
'-x+1/2, -y, z+1/2'
'-x, y+1/2, -z+1/2'
'x+1/2, -y+1/2, -z'

loop_
_atom_site_label
_atom_site_type_symbol
_atom_site_fract_x
_atom_site_fract_y
_atom_site_fract_z
_atom_site_U_iso_or_equiv
_atom_site_adp_type
_atom_site_occupancy
_atom_site_symmetry_multiplicity
_atom_site_calc_flag
_atom_site_refinement_flags
_atom_site_disorder_assembly
_atom_site_disorder_group
Zn1 Zn 0.14318(5) 0.14711(3) 0.91155(2) 0.03164(11) Uani 1 1 d . A .
O1 O 0.3934(3) 0.2219(2) 0.86668(15) 0.0425(6) Uani 1 1 d . . .
O2 O -0.1049(3) 0.0755(2) 0.96083(16) 0.0463(6) Uani 1 1 d . . .
O3 O 0.1409(4) 0.2616(2) 1.00651(18) 0.0493(6) Uani 1 1 d D . .
H100 H 0.218(4) 0.313(2) 1.007(2) 0.051(13) Uiso 1 1 d D . .
H101 H 0.058(4) 0.260(3) 1.0411(19) 0.054(13) Uiso 1 1 d D . .
S1 S 0.02150(18) 0.21636(10) 0.78661(7) 0.0629(3) Uani 1 1 d . . .
S2 S 0.27069(19) -0.02988(10) 0.94463(9) 0.0762(4) Uani 1 1 d . . .
N1 N 0.3656(5) 0.3044(2) 0.8105(2) 0.0494(8) Uani 0.60 1 d PD A 1
C1 C 0.2014(7) 0.3118(3) 0.7692(2) 0.0548(12) Uani 0.60 1 d PD A 1
C2 C 0.2221(11) 0.4086(7) 0.7169(5) 0.047(2) Uani 0.60 1 d PD A 1
H2 H 0.1149 0.4282 0.6845 0.056 Uiso 0.60 1 calc PR A 1
C3 C 0.3638(6) 0.4737(3) 0.7067(2) 0.0485(9) Uani 0.60 1 d PD A 1
H3 H 0.3564 0.5330 0.6657 0.058 Uiso 0.60 1 calc PR A 1
C4 C 0.5252(10) 0.4625(6) 0.7515(4) 0.0411(17) Uani 0.60 1 d PD A 1
H4 H 0.6279 0.5138 0.7448 0.049 Uiso 0.60 1 calc PR A 1
C5 C 0.5292(11) 0.3724(5) 0.8067(4) 0.0336(14) Uani 0.60 1 d PD A 1
H5 H 0.6358 0.3565 0.8406 0.040 Uiso 0.60 1 calc PR A 1
N2 N -0.0766(5) -0.0182(3) 1.00856(18) 0.0497(9) Uani 0.60 1 d PD A 2
C6 C 0.0897(6) -0.0738(3) 1.0067(2) 0.0540(11) Uani 0.60 1 d PD A 2
C7 C 0.0738(17) -0.1669(9) 1.0635(8) 0.058(3) Uani 0.60 1 d PD A 2
H7 H 0.1783 -0.2164 1.0713 0.070 Uiso 0.60 1 calc PR A 2
C8 C -0.0841(9) -0.1874(4) 1.1065(3) 0.0669(15) Uani 0.60 1 d PD A 2
H8 H -0.0824 -0.2509 1.1441 0.080 Uiso 0.60 1 calc PR A 2
C9 C -0.2342(14) -0.1311(8) 1.1022(5) 0.068(3) Uani 0.60 1 d PD A 2
H9 H -0.3406 -0.1526 1.1346 0.081 Uiso 0.60 1 calc PR A 2
C10 C -0.2401(14) -0.0393(8) 1.0505(5) 0.050(2) Uani 0.60 1 d PD A 2
H10 H -0.3490 0.0069 1.0438 0.060 Uiso 0.60 1 calc PR A 2
S3 S 0.1384(5) 0.4106(2) 0.6896(2) 0.0496(7) Uani 0.40 1 d PD A 3
N1A N 0.3656(5) 0.3044(2) 0.8105(2) 0.0494(8) Uani 0.40 1 d PD A 3
C1A C 0.2014(7) 0.3118(3) 0.7692(2) 0.0548(12) Uani 0.40 1 d PD A 3
C3A C 0.3638(6) 0.4737(3) 0.7067(2) 0.0485(9) Uani 0.40 1 d PD A 3
H3A H 0.4146 0.5397 0.6798 0.058 Uiso 0.40 1 calc PR A 3
C11 C 0.4521(16) 0.4031(10) 0.7700(7) 0.042(3) Uani 0.40 1 d PD A 3
C12 C 0.6390(15) 0.4154(10) 0.8029(7) 0.053(3) Uani 0.40 1 d PD A 3
H12A H 0.6330 0.4281 0.8637 0.064 Uiso 0.40 1 calc PR A 3
H12B H 0.7004 0.4812 0.7759 0.064 Uiso 0.40 1 calc PR A 3
H12C H 0.7108 0.3453 0.7913 0.064 Uiso 0.40 1 calc PR A 3
S4 S 0.1281(8) -0.1996(4) 1.0691(3) 0.0577(11) Uani 0.40 1 d PD A 4
N2A N -0.0766(5) -0.0182(3) 1.00856(18) 0.0497(9) Uani 0.40 1 d PD A 4
C6A C 0.0897(6) -0.0738(3) 1.0067(2) 0.0540(11) Uani 0.40 1 d PD A 4
C8A C -0.0841(9) -0.1874(4) 1.1065(3) 0.0669(15) Uani 0.40 1 d PD A 4
H8A H -0.1386 -0.2387 1.1461 0.080 Uiso 0.40 1 calc PR A 4
C13 C -0.1798(18) -0.0864(11) 1.0709(8) 0.041(3) Uani 0.40 1 d PD A 4
C14 C -0.3698(15) -0.0394(8) 1.0837(7) 0.052(2) Uani 0.40 1 d PD A 4
H14A H -0.3616 0.0434 1.0945 0.062 Uiso 0.40 1 calc PR A 4
H14B H -0.4285 -0.0776 1.1319 0.062 Uiso 0.40 1 calc PR A 4
H14C H -0.4454 -0.0530 1.0332 0.062 Uiso 0.40 1 calc PR A 4

loop_
_atom_site_aniso_label
_atom_site_aniso_U_11
_atom_site_aniso_U_22
_atom_site_aniso_U_33
_atom_site_aniso_U_23
_atom_site_aniso_U_13
_atom_site_aniso_U_12
Zn1 0.0325(2) 0.02905(18) 0.03341(18) 0.00001(17) -0.00123(19) 0.00372(17)
O1 0.0378(16) 0.0534(14) 0.0365(12) -0.0029(12) 0.0001(12) -0.0055(11)
O2 0.0365(16) 0.0413(13) 0.0611(17) -0.0132(13) 0.0079(13) -0.0045(11)
O3 0.0333(15) 0.0596(17) 0.0549(16) -0.0229(13) 0.0120(16) -0.0140(15)
S1 0.0699(8) 0.0674(7) 0.0515(6) 0.0113(5) -0.0291(6) 0.0008(6)
S2 0.0796(9) 0.0500(6) 0.0990(10) 0.0359(6) 0.0422(8) 0.0326(6)
N1 0.065(2) 0.0342(15) 0.0489(19) -0.0094(15) 0.028(2) -0.0055(17)
C1 0.093(4) 0.036(2) 0.036(2) 0.0073(16) 0.012(2) 0.014(2)
C2 0.045(5) 0.061(5) 0.035(4) 0.001(4) -0.019(3) 0.019(4)
C3 0.054(3) 0.050(2) 0.041(2) 0.0060(18) 0.009(2) 0.010(2)
C4 0.047(4) 0.040(4) 0.036(4) 0.007(3) 0.023(4) -0.005(3)
C5 0.040(5) 0.033(4) 0.028(3) -0.005(3) 0.005(3) 0.001(3)
N2 0.063(2) 0.0483(19) 0.0377(17) -0.0149(16) 0.0130(17) -0.0263(17)
C6 0.083(4) 0.0333(19) 0.046(2) 0.0077(18) 0.016(2) -0.001(2)
C7 0.062(7) 0.043(7) 0.071(7) -0.013(6) 0.002(5) 0.017(5)
C8 0.110(5) 0.050(3) 0.040(3) 0.007(2) -0.003(3) -0.031(3)
C9 0.080(7) 0.078(7) 0.044(5) 0.012(5) -0.001(5) -0.038(6)
C10 0.055(7) 0.060(6) 0.035(5) 0.002(4) 0.005(5) -0.024(5)
S3 0.062(2) 0.0425(13) 0.0447(18) 0.0159(13) 0.0008(16) 0.0108(16)
N1A 0.065(2) 0.0342(15) 0.0489(19) -0.0094(15) 0.028(2) -0.0055(17)
C1A 0.093(4) 0.036(2) 0.036(2) 0.0073(16) 0.012(2) 0.014(2)
C3A 0.054(3) 0.050(2) 0.041(2) 0.0060(18) 0.009(2) 0.010(2)
C11 0.053(8) 0.047(7) 0.026(6) 0.007(5) 0.023(6) 0.009(6)
C12 0.050(7) 0.054(6) 0.056(7) 0.000(5) 0.021(7) 0.000(6)
S4 0.089(3) 0.0343(19) 0.0497(18) 0.0140(15) 0.009(2) 0.0173(18)
N2A 0.063(2) 0.0483(19) 0.0377(17) -0.0149(16) 0.0130(17) -0.0263(17)
C6A 0.083(4) 0.0333(19) 0.046(2) 0.0077(18) 0.016(2) -0.001(2)
C8A 0.110(5) 0.050(3) 0.040(3) 0.007(2) -0.003(3) -0.031(3)
C13 0.058(10) 0.036(7) 0.028(7) -0.002(5) -0.002(6) -0.018(6)
C14 0.058(7) 0.054(6) 0.042(5) 0.010(5) -0.001(7) -0.031(6)

loop_
_atom_type_symbol
_atom_type_description
_atom_type_scat_dispersion_real
_atom_type_scat_dispersion_imag
_atom_type_scat_source
C C 0.0033 0.0016 'International Tables Vol C Tables 4.2.6.8 and 6.1.1.4'
H H 0.0000 0.0000 'International Tables Vol C Tables 4.2.6.8 and 6.1.1.4'
N N 0.0061 0.0033 'International Tables Vol C Tables 4.2.6.8 and 6.1.1.4'
O O 0.0106 0.0060 'International Tables Vol C Tables 4.2.6.8 and 6.1.1.4'
S S 0.1246 0.1234 'International Tables Vol C Tables 4.2.6.8 and 6.1.1.4'
Zn Zn 0.2839 1.4301 'International Tables Vol C Tables 4.2.6.8 and 6.1.1.4'

loop_
_geom_angle_atom_site_label_1
_geom_angle_atom_site_label_2
_geom_angle_atom_site_label_3
_geom_angle
_geom_angle_site_symmetry_1
_geom_angle_site_symmetry_3
_geom_angle_publ_flag
O3 Zn1 O2 88.60(11) . . ?
O3 Zn1 O1 89.32(10) . . ?
O2 Zn1 O1 177.82(10) . . ?
O3 Zn1 S2 114.92(10) . . ?
O2 Zn1 S2 83.92(7) . . ?
O1 Zn1 S2 96.35(7) . . ?
O3 Zn1 S1 114.27(9) . . ?
O2 Zn1 S1 98.15(8) . . ?
O1 Zn1 S1 83.32(7) . . ?
S2 Zn1 S1 130.80(5) . . ?
N1 O1 Zn1 113.6(2) . . ?
N2 O2 Zn1 113.9(2) . . ?
C1 S1 Zn1 94.75(14) . . ?
C6 S2 Zn1 95.73(14) . . ?
O1 N1 C1 120.3(3) . . ?
O1 N1 C5 108.1(4) . . ?
C1 N1 C5 131.6(4) . . ?
N1 C1 C2 104.4(5) . . ?
N1 C1 S1 122.0(3) . . ?
C2 C1 S1 133.6(5) . . ?
C3 C2 C1 129.3(6) . . ?
C2 C3 C4 123.3(5) . . ?
C3 C4 C5 115.3(7) . . ?
C4 C5 N1 116.0(8) . . ?
O2 N2 C6 120.5(3) . . ?
O2 N2 C10 107.0(5) . . ?
C6 N2 C10 132.4(5) . . ?
N2 C6 C7 106.3(5) . . ?
N2 C6 S2 122.4(3) . . ?
C7 C6 S2 131.3(5) . . ?
C8 C7 C6 122.0(7) . . ?
C9 C8 C7 126.6(6) . . ?
C8 C9 C10 118.2(9) . . ?
C9 C10 N2 114.4(9) . . ?

loop_
_geom_bond_atom_site_label_1
_geom_bond_atom_site_label_2
_geom_bond_distance
_geom_bond_site_symmetry_2
_geom_bond_publ_flag
Zn1 O3 2.013(3) . ?
Zn1 O2 2.107(2) . ?
Zn1 O1 2.110(2) . ?
Zn1 S2 2.3101(10) . ?
Zn1 S1 2.3128(11) . ?
O1 N1 1.326(4) . ?
O2 N2 1.342(4) . ?
S1 C1 1.719(4) . ?
S2 C6 1.703(4) . ?
N1 C1 1.346(5) . ?
N1 C5 1.411(8) . ?
C1 C2 1.407(8) . ?
C2 C3 1.273(9) . ?
C3 C4 1.360(8) . ?
C4 C5 1.368(9) . ?
N2 C6 1.351(5) . ?
N2 C10 1.366(9) . ?
C6 C7 1.414(11) . ?
C7 C8 1.340(12) . ?
C8 C9 1.257(10) . ?
C9 C10 1.348(11) . ?
C11 C12 1.440(15) . ?
C13 C14 1.475(15) . ?
